data_7118157
loop_
_publ_author_name
'Valerie H. L. Wong'
'Andrew J. P. White'
'T. S. Andy Hor'
'King Kuok (Mimi) Hii'

_publ_section_title
;
 Structure and bonding of [(SIPr)AgX] (X = Cl, Br, I and OTf
;
_journal_name_full Chem.Commun.
_journal_page_first 17752
_journal_paper_doi 10.1039/C5cc07977B
_journal_volume 51
_journal_year 2015
_chemical_absolute_configuration ad
_chemical_formula_moiety 'C28 H38 Ag F3 N2 O3 S'
_chemical_formula_sum 'C28 H38 Ag F3 N2 O3 S'
_chemical_formula_weight 647.53
_chemical_name_systematic
;
 ?
;
_space_group_crystal_system orthorhombic
_space_group_IT_number 19
_space_group_name_Hall 'P 2ac 2ab'
_space_group_name_H-M_alt 'P 21 21 21'
_symmetry_space_group_name_Hall 'P 2ac 2ab'
_symmetry_space_group_name_H-M 'P 21 21 21'
_atom_sites_solution_hydrogens geom
_audit_creation_method SHELXL
_audit_update_record
;
2015-05-12 deposited with the CCDC.
2015-10-16 downloaded from the CCDC.
;
_cell_angle_alpha 90
_cell_angle_beta 90
_cell_angle_gamma 90
_cell_formula_units_Z 4
_cell_length_a 12.9810(3)
_cell_length_b 13.4443(3)
_cell_length_c 17.5825(4)
_cell_measurement_reflns_used 3422
_cell_measurement_temperature 173
_cell_measurement_theta_max 28.2160
_cell_measurement_theta_min 2.7970
_cell_volume 3068.51(12)
_computing_cell_refinement 'CrysAlisPro, Agilent Technologies'
_computing_data_collection 'CrysAlisPro, Agilent Technologies'
_computing_data_reduction 'CrysAlisPro, Agilent Technologies'
_computing_molecular_graphics 'Bruker SHELXTL'
_computing_publication_material 'CIFTAB-2013 (Sheldrick, 2013)'
_computing_structure_refinement 'SHELXL-2013 (Sheldrick, 2013)'
_computing_structure_solution 'SHELXS-2013 (Sheldrick, 2013)'
_diffrn_ambient_temperature 173
_diffrn_detector_area_resol_mean 16.0382
_diffrn_measured_fraction_theta_full 0.991
_diffrn_measured_fraction_theta_max 0.837
_diffrn_measurement_device_type 'Agilent Xcalibur 3 E'
_diffrn_measurement_method 'omega scans'
_diffrn_radiation_type MoK\a
_diffrn_radiation_wavelength 0.71073
_diffrn_reflns_av_R_equivalents 0.0210
_diffrn_reflns_av_unetI/netI 0.0433
_diffrn_reflns_laue_measured_fraction_full 0.991
_diffrn_reflns_laue_measured_fraction_max 0.837
_diffrn_reflns_limit_h_max 9
_diffrn_reflns_limit_h_min -16
_diffrn_reflns_limit_k_max 17
_diffrn_reflns_limit_k_min -9
_diffrn_reflns_limit_l_max 22
_diffrn_reflns_limit_l_min -15
_diffrn_reflns_number 7703
_diffrn_reflns_point_group_measured_fraction_full 0.924
_diffrn_reflns_point_group_measured_fraction_max 0.750
_diffrn_reflns_theta_full 25.242
_diffrn_reflns_theta_max 28.170
_diffrn_reflns_theta_min 2.470
_diffrn_source 'Enhance (Mo) X-ray Source'
_exptl_absorpt_coefficient_mu 0.773
_exptl_absorpt_correction_T_max 0.864
_exptl_absorpt_correction_T_min 0.770
_exptl_absorpt_correction_type analytical
_exptl_absorpt_process_details
;
CrysAlisPro, Agilent Technologies,
Version 1.171.37.33a (release 28-03-2014 CrysAlis171 .NET)
(compiled Mar 28 2014,12:25:20)
Analytical numeric absorption correction using a multifaceted crystal
model based on expressions derived by R.C. Clark & J.S. Reid.
(Clark, R. C. & Reid, J. S. (1995). Acta Cryst. A51, 887-897)
Empirical absorption correction using spherical harmonics,
implemented in SCALE3 ABSPACK scaling algorithm.
;
_exptl_crystal_colour Colourless
_exptl_crystal_density_diffrn 1.402
_exptl_crystal_description blocks
_exptl_crystal_F_000 1336
_exptl_crystal_size_max 0.67
_exptl_crystal_size_mid 0.44
_exptl_crystal_size_min 0.23
_refine_diff_density_max 0.293
_refine_diff_density_min -0.340
_refine_diff_density_rms 0.060
_refine_ls_abs_structure_details
;
 Flack x determined using 1954 quotients [(I+)-(I-)]/[(I+)+(I-)]
 (Parsons and Flack (2004), Acta Cryst. A60, s61).
;
_refine_ls_abs_structure_Flack -0.013(14)
_refine_ls_extinction_coef .
_refine_ls_extinction_method none
_refine_ls_goodness_of_fit_ref 1.031
_refine_ls_hydrogen_treatment constr
_refine_ls_matrix_type full
_refine_ls_number_parameters 351
_refine_ls_number_reflns 5632
_refine_ls_number_restraints 0
_refine_ls_restrained_S_all 1.031
_refine_ls_R_factor_all 0.0306
_refine_ls_R_factor_gt 0.0269
_refine_ls_shift/su_max 0.001
_refine_ls_shift/su_mean 0.000
_refine_ls_structure_factor_coef Fsqd
_refine_ls_weighting_details 'w=1/[\s^2^(Fo^2^)+(0.0245P)^2^] where P=(Fo^2^+2Fc^2^)/3'
_refine_ls_weighting_scheme calc
_refine_ls_wR_factor_gt 0.0552
_refine_ls_wR_factor_ref 0.0571
_reflns_Friedel_coverage 0.609
_reflns_friedel_fraction_full 0.838
_reflns_friedel_fraction_max 0.640
_reflns_number_gt 5299
_reflns_number_total 5632
_reflns_threshold_expression 'I > 2\s(I)'
_cod_data_source_file c5cc07977b2.cif
_cod_data_source_block 1
_cod_original_cell_volume 3068.51(13)
_cod_database_code 7118157
_shelx_space_group_comment
;
The symmetry employed for this shelxl refinement is uniquely defined
by the following loop, which should always be used as a source of
symmetry information in preference to the above space-group names.
They are only intended as comments.
;
_shelxl_version_number 2013-4

loop_
_space_group_symop_operation_xyz
'x, y, z'
'-x+1/2, -y, z+1/2'
'-x, y+1/2, -z+1/2'
'x+1/2, -y+1/2, -z'

loop_
_atom_site_label
_atom_site_type_symbol
_atom_site_fract_x
_atom_site_fract_y
_atom_site_fract_z
_atom_site_U_iso_or_equiv
_atom_site_adp_type
_atom_site_occupancy
_atom_site_site_symmetry_order
_atom_site_calc_flag
_atom_site_refinement_flags_posn
_atom_site_refinement_flags_adp
_atom_site_refinement_flags_occupancy
_atom_site_disorder_assembly
_atom_site_disorder_group
Ag1 Ag 0.29247(2) 0.66837(2) 0.45990(2) 0.02387(8) Uani 1 1 d . . . . .
C1 C 0.3215(3) 0.5833(3) 0.55577(17) 0.0191(8) Uani 1 1 d . . . . .
N2 N 0.2853(2) 0.5964(2) 0.62612(14) 0.0206(6) Uani 1 1 d . . . . .
C3 C 0.3239(3) 0.5208(3) 0.67986(19) 0.0262(9) Uani 1 1 d . . . . .
H3A H 0.2665 0.4874 0.7067 0.031 Uiso 1 1 calc R U . . .
H3B H 0.3710 0.5507 0.7178 0.031 Uiso 1 1 calc R U . . .
C4 C 0.3803(3) 0.4493(3) 0.62862(19) 0.0269(9) Uani 1 1 d . . . . .
H4A H 0.4511 0.4366 0.6472 0.032 Uiso 1 1 calc R U . . .
H4B H 0.3430 0.3853 0.6242 0.032 Uiso 1 1 calc R U . . .
N5 N 0.3812(2) 0.5034(2) 0.55543(14) 0.0206(6) Uani 1 1 d . . . . .
C6 C 0.2079(3) 0.6674(3) 0.64918(16) 0.0216(7) Uani 1 1 d . . . . .
C7 C 0.2393(3) 0.7579(3) 0.68059(19) 0.0239(9) Uani 1 1 d . . . . .
C8 C 0.1627(3) 0.8229(3) 0.7047(2) 0.0336(9) Uani 1 1 d . . . . .
H8A H 0.1812 0.8850 0.7265 0.040 Uiso 1 1 calc R U . . .
C9 C 0.0599(3) 0.7979(3) 0.6973(2) 0.0348(10) Uani 1 1 d . . . . .
H9A H 0.0083 0.8435 0.7132 0.042 Uiso 1 1 calc R U . . .
C10 C 0.0317(3) 0.7081(3) 0.6674(2) 0.0329(10) Uani 1 1 d . . . . .
H10A H -0.0393 0.6919 0.6633 0.040 Uiso 1 1 calc R U . . .
C11 C 0.1053(3) 0.6395(3) 0.64254(19) 0.0244(9) Uani 1 1 d . . . . .
C12 C 0.3522(3) 0.7871(3) 0.6867(2) 0.0296(10) Uani 1 1 d . . . . .
H12A H 0.3937 0.7250 0.6799 0.036 Uiso 1 1 calc R U . . .
C13 C 0.3819(4) 0.8571(4) 0.6236(2) 0.0573(16) Uani 1 1 d . . . . .
H13A H 0.4548 0.8748 0.6286 0.086 Uiso 1 1 calc R U . . .
H13B H 0.3397 0.9174 0.6267 0.086 Uiso 1 1 calc R U . . .
H13C H 0.3705 0.8247 0.5744 0.086 Uiso 1 1 calc R U . . .
C14 C 0.3815(3) 0.8309(4) 0.7633(2) 0.0476(12) Uani 1 1 d . . . . .
H14A H 0.4560 0.8421 0.7649 0.071 Uiso 1 1 calc R U . . .
H14B H 0.3618 0.7847 0.8038 0.071 Uiso 1 1 calc R U . . .
H14C H 0.3455 0.8943 0.7705 0.071 Uiso 1 1 calc R U . . .
C15 C 0.0714(3) 0.5412(3) 0.6104(2) 0.0340(10) Uani 1 1 d . . . . .
H15A H 0.1338 0.4983 0.6050 0.041 Uiso 1 1 calc R U . . .
C16 C -0.0044(4) 0.4875(4) 0.6623(3) 0.0640(16) Uani 1 1 d . . . . .
H16A H 0.0260 0.4802 0.7130 0.096 Uiso 1 1 calc R U . . .
H16B H -0.0196 0.4215 0.6414 0.096 Uiso 1 1 calc R U . . .
H16C H -0.0682 0.5261 0.6660 0.096 Uiso 1 1 calc R U . . .
C17 C 0.0243(4) 0.5543(4) 0.5313(3) 0.0527(13) Uani 1 1 d . . . . .
H17A H 0.0761 0.5820 0.4968 0.079 Uiso 1 1 calc R U . . .
H17B H -0.0346 0.5997 0.5345 0.079 Uiso 1 1 calc R U . . .
H17C H 0.0012 0.4896 0.5121 0.079 Uiso 1 1 calc R U . . .
C18 C 0.4315(3) 0.4618(3) 0.48974(18) 0.0237(8) Uani 1 1 d . . . . .
C19 C 0.3758(3) 0.4014(3) 0.4406(2) 0.0303(9) Uani 1 1 d . . . . .
C20 C 0.4277(4) 0.3610(4) 0.3787(2) 0.0452(12) Uani 1 1 d . . . . .
H20A H 0.3914 0.3202 0.3436 0.054 Uiso 1 1 calc R U . . .
C21 C 0.5312(4) 0.3792(4) 0.3674(2) 0.0474(13) Uani 1 1 d . . . . .
H21A H 0.5655 0.3503 0.3251 0.057 Uiso 1 1 calc R U . . .
C22 C 0.5851(4) 0.4390(4) 0.4170(2) 0.0396(11) Uani 1 1 d . . . . .
H22A H 0.6562 0.4514 0.4082 0.047 Uiso 1 1 calc R U . . .
C23 C 0.5370(3) 0.4816(3) 0.47981(18) 0.0259(8) Uani 1 1 d . . . . .
C24 C 0.2624(3) 0.3775(3) 0.4528(2) 0.0378(10) Uani 1 1 d . . . . .
H24A H 0.2384 0.4153 0.4985 0.045 Uiso 1 1 calc R U . . .
C25 C 0.2486(4) 0.2659(4) 0.4694(3) 0.0583(14) Uani 1 1 d . . . . .
H25A H 0.1756 0.2518 0.4785 0.087 Uiso 1 1 calc R U . . .
H25B H 0.2887 0.2478 0.5145 0.087 Uiso 1 1 calc R U . . .
H25C H 0.2726 0.2271 0.4256 0.087 Uiso 1 1 calc R U . . .
C26 C 0.1975(4) 0.4092(4) 0.3858(2) 0.0510(12) Uani 1 1 d . . . . .
H26A H 0.2059 0.4808 0.3774 0.077 Uiso 1 1 calc R U . . .
H26B H 0.1249 0.3945 0.3963 0.077 Uiso 1 1 calc R U . . .
H26C H 0.2195 0.3729 0.3403 0.077 Uiso 1 1 calc R U . . .
C27 C 0.5940(3) 0.5501(3) 0.5340(2) 0.0270(8) Uani 1 1 d . . . . .
H27A H 0.5582 0.5463 0.5842 0.032 Uiso 1 1 calc R U . . .
C28 C 0.5877(3) 0.6577(3) 0.5072(2) 0.0383(10) Uani 1 1 d . . . . .
H28A H 0.5154 0.6766 0.5005 0.057 Uiso 1 1 calc R U . . .
H28B H 0.6241 0.6646 0.4586 0.057 Uiso 1 1 calc R U . . .
H28C H 0.6197 0.7012 0.5452 0.057 Uiso 1 1 calc R U . . .
C29 C 0.7065(3) 0.5194(3) 0.5471(3) 0.0449(10) Uani 1 1 d . . . . .
H29A H 0.7090 0.4500 0.5640 0.067 Uiso 1 1 calc R U . . .
H29B H 0.7371 0.5623 0.5861 0.067 Uiso 1 1 calc R U . . .
H29C H 0.7451 0.5265 0.4995 0.067 Uiso 1 1 calc R U . . .
S30 S 0.22950(7) 0.71700(7) 0.28760(5) 0.0242(2) Uani 1 1 d . . . . .
O31 O 0.2718(2) 0.75521(19) 0.35924(12) 0.0288(6) Uani 1 1 d . . . . .
O32 O 0.1439(2) 0.6516(2) 0.29721(15) 0.0358(7) Uani 1 1 d . . . . .
O33 O 0.3065(2) 0.6882(2) 0.23404(14) 0.0376(7) Uani 1 1 d . . . . .
C30 C 0.1738(3) 0.8298(4) 0.2470(2) 0.0359(10) Uani 1 1 d . . . . .
F31 F 0.1380(2) 0.8111(2) 0.17772(13) 0.0634(9) Uani 1 1 d . . . . .
F32 F 0.2442(2) 0.9014(2) 0.24132(15) 0.0565(8) Uani 1 1 d . . . . .
F33 F 0.0974(2) 0.8642(2) 0.28837(14) 0.0511(7) Uani 1 1 d . . . . .

loop_
_atom_site_aniso_label
_atom_site_aniso_U_11
_atom_site_aniso_U_22
_atom_site_aniso_U_33
_atom_site_aniso_U_23
_atom_site_aniso_U_13
_atom_site_aniso_U_12
Ag1 0.02762(14) 0.02610(13) 0.01791(11) 0.00414(12) -0.00185(13) 0.00195(14)
C1 0.0186(19) 0.0202(17) 0.0185(18) 0.0003(14) -0.0030(14) -0.0038(14)
N2 0.0226(16) 0.0228(15) 0.0166(13) 0.0034(12) -0.0018(14) 0.0050(15)
C3 0.030(2) 0.031(2) 0.0175(16) 0.0071(16) -0.0013(15) 0.0018(17)
C4 0.033(2) 0.027(2) 0.0214(17) 0.0077(16) 0.0004(17) 0.0060(19)
N5 0.0259(16) 0.0228(15) 0.0131(14) 0.0007(12) -0.0009(12) 0.0018(14)
C6 0.0229(17) 0.0259(17) 0.0162(14) 0.0049(15) 0.0016(15) 0.004(2)
C7 0.024(2) 0.029(2) 0.0189(17) -0.0017(16) 0.0013(15) 0.0049(17)
C8 0.038(2) 0.031(2) 0.0319(19) -0.006(2) 0.0008(18) 0.003(2)
C9 0.029(2) 0.042(3) 0.033(2) -0.001(2) 0.0069(19) 0.014(2)
C10 0.021(2) 0.046(3) 0.032(2) 0.0044(19) 0.0047(18) 0.002(2)
C11 0.023(2) 0.031(2) 0.0189(17) 0.0085(16) -0.0033(15) -0.0012(17)
C12 0.024(2) 0.033(2) 0.032(2) -0.0056(19) -0.0014(18) 0.0012(19)
C13 0.042(3) 0.093(5) 0.037(2) 0.013(3) -0.001(2) -0.025(3)
C14 0.046(3) 0.065(3) 0.032(2) -0.007(2) -0.006(2) -0.023(3)
C15 0.027(2) 0.033(2) 0.042(2) 0.008(2) -0.003(2) -0.0015(19)
C16 0.081(4) 0.056(4) 0.055(3) 0.016(3) 0.000(3) -0.030(3)
C17 0.061(3) 0.055(3) 0.042(3) 0.001(3) -0.012(3) -0.016(3)
C18 0.034(2) 0.0197(18) 0.0175(16) 0.0004(15) -0.0003(16) 0.0021(17)
C19 0.038(2) 0.029(2) 0.024(2) -0.0022(17) -0.0021(18) -0.001(2)
C20 0.058(3) 0.047(3) 0.030(2) -0.019(2) -0.001(2) -0.004(2)
C21 0.050(3) 0.061(3) 0.032(2) -0.019(2) 0.013(2) 0.001(3)
C22 0.036(3) 0.050(3) 0.032(2) -0.008(2) 0.010(2) 0.002(2)
C23 0.030(2) 0.0245(19) 0.0232(18) -0.0014(16) 0.0037(16) 0.0035(17)
C24 0.042(3) 0.039(2) 0.032(2) -0.005(2) 0.000(2) -0.0070(19)
C25 0.061(3) 0.053(3) 0.062(3) 0.013(3) -0.007(3) -0.019(3)
C26 0.054(3) 0.049(3) 0.051(3) -0.002(2) -0.016(3) -0.005(3)
C27 0.026(2) 0.032(2) 0.0228(17) -0.0012(19) 0.0033(18) -0.0014(17)
C28 0.034(2) 0.034(2) 0.046(2) 0.002(2) -0.0069(19) -0.001(2)
C29 0.034(2) 0.043(2) 0.058(3) -0.003(2) -0.010(3) 0.006(2)
S30 0.0254(5) 0.0256(5) 0.0217(4) 0.0010(4) -0.0003(4) 0.0002(4)
O31 0.0373(17) 0.0273(14) 0.0217(12) 0.0048(11) -0.0061(12) -0.0016(13)
O32 0.0289(15) 0.0336(17) 0.0450(15) 0.0001(14) 0.0017(13) -0.0090(13)
O33 0.0321(16) 0.0440(18) 0.0368(14) -0.0039(13) 0.0078(13) 0.0055(14)
C30 0.046(3) 0.036(2) 0.0256(19) 0.002(2) -0.0057(18) 0.005(2)
F31 0.094(2) 0.065(2) 0.0313(12) -0.0017(13) -0.0285(14) 0.0261(18)
F32 0.071(2) 0.0353(14) 0.0632(16) 0.0191(13) 0.0018(15) -0.0058(14)
F33 0.0506(17) 0.0518(17) 0.0507(15) -0.0033(13) -0.0025(14) 0.0259(13)

loop_
_atom_type_symbol
_atom_type_description
_atom_type_scat_dispersion_real
_atom_type_scat_dispersion_imag
_atom_type_scat_source
C C 0.0033 0.0016 'International Tables Vol C Tables 4.2.6.8 and 6.1.1.4'
H H 0.0000 0.0000 'International Tables Vol C Tables 4.2.6.8 and 6.1.1.4'
Ag Ag -0.8971 1.1015 'International Tables Vol C Tables 4.2.6.8 and 6.1.1.4'
F F 0.0171 0.0103 'International Tables Vol C Tables 4.2.6.8 and 6.1.1.4'
N N 0.0061 0.0033 'International Tables Vol C Tables 4.2.6.8 and 6.1.1.4'
O O 0.0106 0.0060 'International Tables Vol C Tables 4.2.6.8 and 6.1.1.4'
S S 0.1246 0.1234 'International Tables Vol C Tables 4.2.6.8 and 6.1.1.4'

loop_
_geom_angle_atom_site_label_1
_geom_angle_atom_site_label_2
_geom_angle_atom_site_label_3
_geom_angle
_geom_angle_site_symmetry_1
_geom_angle_site_symmetry_3
C1 Ag1 O31 176.67(13) . .
N5 C1 N2 108.5(3) . .
N5 C1 Ag1 123.4(2) . .
N2 C1 Ag1 128.1(2) . .
C1 N2 C6 126.3(3) . .
C1 N2 C3 112.5(3) . .
C6 N2 C3 120.8(3) . .
N2 C3 C4 102.8(3) . .
N5 C4 C3 102.2(3) . .
C1 N5 C18 125.7(3) . .
C1 N5 C4 113.0(3) . .
C18 N5 C4 120.7(3) . .
C11 C6 C7 123.3(3) . .
C11 C6 N2 117.7(3) . .
C7 C6 N2 118.9(3) . .
C8 C7 C6 117.3(4) . .
C8 C7 C12 120.4(4) . .
C6 C7 C12 122.3(3) . .
C9 C8 C7 120.6(4) . .
C10 C9 C8 120.6(4) . .
C9 C10 C11 121.3(4) . .
C6 C11 C10 116.9(4) . .
C6 C11 C15 123.4(4) . .
C10 C11 C15 119.8(4) . .
C13 C12 C14 110.3(4) . .
C13 C12 C7 110.9(4) . .
C14 C12 C7 113.8(3) . .
C11 C15 C16 112.3(4) . .
C11 C15 C17 111.0(3) . .
C16 C15 C17 110.0(4) . .
C19 C18 C23 122.7(3) . .
C19 C18 N5 119.4(3) . .
C23 C18 N5 117.9(3) . .
C18 C19 C20 117.6(4) . .
C18 C19 C24 122.6(4) . .
C20 C19 C24 119.8(4) . .
C21 C20 C19 121.0(4) . .
C22 C21 C20 120.5(4) . .
C21 C22 C23 120.9(4) . .
C22 C23 C18 117.3(4) . .
C22 C23 C27 121.9(4) . .
C18 C23 C27 120.8(3) . .
C26 C24 C19 111.7(4) . .
C26 C24 C25 111.0(4) . .
C19 C24 C25 110.2(4) . .
C23 C27 C28 110.9(3) . .
C23 C27 C29 113.3(3) . .
C28 C27 C29 110.6(3) . .
O32 S30 O33 117.15(17) . .
O32 S30 O31 113.91(16) . .
O33 S30 O31 113.57(16) . .
O32 S30 C30 104.46(19) . .
O33 S30 C30 104.16(17) . .
O31 S30 C30 101.14(17) . .
S30 O31 Ag1 124.53(15) . .
F33 C30 F31 108.1(3) . .
F33 C30 F32 107.7(4) . .
F31 C30 F32 108.0(3) . .
F33 C30 S30 112.0(3) . .
F31 C30 S30 109.9(3) . .
F32 C30 S30 111.0(3) . .

loop_
_geom_bond_atom_site_label_1
_geom_bond_atom_site_label_2
_geom_bond_distance
_geom_bond_site_symmetry_2
Ag1 C1 2.072(3) .
Ag1 O31 2.137(2) .
C1 N5 1.325(4) .
C1 N2 1.335(4) .
N2 C6 1.444(4) .
N2 C3 1.476(4) .
C3 C4 1.507(5) .
C4 N5 1.478(4) .
N5 C18 1.439(4) .
C6 C11 1.388(5) .
C6 C7 1.397(5) .
C7 C8 1.391(5) .
C7 C12 1.520(5) .
C8 C9 1.382(6) .
C9 C10 1.367(6) .
C10 C11 1.397(6) .
C11 C15 1.504(6) .
C12 C13 1.506(6) .
C12 C14 1.518(5) .
C15 C16 1.524(6) .
C15 C17 1.528(6) .
C18 C19 1.390(5) .
C18 C23 1.406(5) .
C19 C20 1.390(5) .
C19 C24 1.521(6) .
C20 C21 1.380(6) .
C21 C22 1.377(6) .
C22 C23 1.393(5) .
C23 C27 1.517(5) .
C24 C26 1.510(6) .
C24 C25 1.538(6) .
C27 C28 1.525(6) .
C27 C29 1.534(5) .
S30 O32 1.427(3) .
S30 O33 1.427(3) .
S30 O31 1.467(2) .
S30 C30 1.825(4) .
C30 F33 1.315(5) .
C30 F31 1.327(4) .
C30 F32 1.331(5) .
